data_2214546
loop_
_publ_author_name
'Keypour, Hassan'
'Goudarziafshar, Hamid'
'Brisdon, Alan K.'
'Pritchard, Robin G.'

_publ_section_title
;[<i>N</i>-(2-Aminoethyl)-<i>N</i>-(2-{(<i>E</i>)-[9-(diethoxymethyl)-1,10-phenanthrolin-2-yl]methylideneamino}ethyl)ethane-1,2-diamine]copper(II)
 bis(perchlorate)
;
_journal_coeditor_code BT2424
_journal_issue 8
_journal_name_full 'Acta Crystallographica Section E'
_journal_page_first m2158
_journal_page_last m2159
_journal_paper_doi 10.1107/S1600536807032953
_journal_volume 63
_journal_year 2007
_chemical_formula_iupac '[Cu (C24 H34 N6 O2)] (Cl O4)2'
_chemical_formula_moiety 'C24 H34 Cu N6 O2 2+, 2(Cl O4 -)'
_chemical_formula_sum 'C24 H34 Cl2 Cu N6 O10'
_chemical_formula_weight 701.01
_chemical_name_systematic
;
[<it>N</it>-(2-Aminoethyl)-<it>N</it>-(2-{(<it>E</it>)-[9-(diethoxymethyl)-\
1,10-phenanthrolin-2-yl]methylideneamino}ethyl)ethane-1,2-diamine]copper(II)
bis(perchlorate)
;
_space_group_IT_number 61
_symmetry_cell_setting orthorhombic
_symmetry_space_group_name_Hall '-P 2ac 2ab'
_symmetry_space_group_name_H-M 'P b c a'
_atom_sites_solution_hydrogens geom
_atom_sites_solution_primary direct
_atom_sites_solution_secondary difmap
_cell_angle_alpha 90
_cell_angle_beta 90
_cell_angle_gamma 90
_cell_formula_units_Z 8
_cell_length_a 14.1439(3)
_cell_length_b 16.6060(3)
_cell_length_c 25.8952(6)
_cell_measurement_reflns_used 11162
_cell_measurement_temperature 200(2)
_cell_measurement_theta_max 25.35
_cell_measurement_theta_min 0.998
_cell_volume 6082.1(2)
_computing_cell_refinement 'HKL Scalepack (Otwinowski & Minor, 1997)'
_computing_data_collection 'Collect (Nonius, 2000)'
_computing_data_reduction 'HKL Denzo and Scalepack (Otwinowski & Minor, 1997)'
_computing_molecular_graphics 'Ortep-3 for Windows (Farrugia, 1997)'
_computing_publication_material 'WinGX (Farrugia, 1999)'
_computing_structure_refinement 'SHELXL97 (Sheldrick, 1997)'
_computing_structure_solution 'SIR92 (Altomare <i>et al.</i>,  1993)'
_diffrn_ambient_temperature 200(2)
_diffrn_detector_area_resol_mean 9
_diffrn_measured_fraction_theta_full 0.994
_diffrn_measured_fraction_theta_max 0.994
_diffrn_measurement_device '95mm CCD camera on \k-goniostat'
_diffrn_measurement_device_type 'Nonius KappaCCD'
_diffrn_measurement_method 'CCD rotation images, thick slices'
_diffrn_radiation_monochromator graphite
_diffrn_radiation_type MoK\a
_diffrn_radiation_wavelength 0.71073
_diffrn_reflns_av_R_equivalents 0.0756
_diffrn_reflns_limit_h_max 17
_diffrn_reflns_limit_h_min -17
_diffrn_reflns_limit_k_max 19
_diffrn_reflns_limit_k_min -19
_diffrn_reflns_limit_l_max 31
_diffrn_reflns_limit_l_min -31
_diffrn_reflns_number 19358
_diffrn_reflns_theta_full 25.34
_diffrn_reflns_theta_max 25.34
_diffrn_reflns_theta_min 2.95
_exptl_absorpt_coefficient_mu 0.957
_exptl_absorpt_correction_T_max 0.8698
_exptl_absorpt_correction_T_min 0.7959
_exptl_absorpt_correction_type multi-scan
_exptl_absorpt_process_details
;
Blessing (1995)
;
_exptl_crystal_colour green
_exptl_crystal_density_diffrn 1.531
_exptl_crystal_density_method 'not measured'
_exptl_crystal_description prism
_exptl_crystal_F_000 2904
_exptl_crystal_size_max 0.25
_exptl_crystal_size_mid 0.2
_exptl_crystal_size_min 0.15
_refine_diff_density_max 1.252
_refine_diff_density_min -0.409
_refine_ls_extinction_method none
_refine_ls_goodness_of_fit_ref 1.026
_refine_ls_hydrogen_treatment mixed
_refine_ls_matrix_type full
_refine_ls_number_parameters 396
_refine_ls_number_reflns 5524
_refine_ls_number_restraints 0
_refine_ls_restrained_S_all 1.026
_refine_ls_R_factor_all 0.1381
_refine_ls_R_factor_gt 0.0742
_refine_ls_shift/su_max 0.003
_refine_ls_shift/su_mean 0
_refine_ls_structure_factor_coef Fsqd
_refine_ls_weighting_details 'calc w=1/[\s^2^(Fo^2^)+(0.1530P)^2^+0.4527P] where P=(Fo^2^+2Fc^2^)/3'
_refine_ls_weighting_scheme calc
_refine_ls_wR_factor_gt 0.1988
_refine_ls_wR_factor_ref 0.2555
_reflns_number_gt 2925
_reflns_number_total 5524
_reflns_threshold_expression I>2\s(I)
_cod_data_source_file bt2424.cif
_cod_data_source_block I
_cod_database_code 2214546
_cod_database_fobs_code 2214546

loop_
_symmetry_equiv_pos_as_xyz
'x, y, z'
'-x+1/2, -y, z+1/2'
'x+1/2, -y+1/2, -z'
'-x, y+1/2, -z+1/2'
'-x, -y, -z'
'x-1/2, y, -z-1/2'
'-x-1/2, y-1/2, z'
'x, -y-1/2, z-1/2'

loop_
_atom_site_type_symbol
_atom_site_label
_atom_site_fract_x
_atom_site_fract_y
_atom_site_fract_z
_atom_site_U_iso_or_equiv
_atom_site_adp_type
_atom_site_calc_flag
_atom_site_refinement_flags
_atom_site_occupancy
C C1 0.6258(4) 0.4963(4) 0.6678(3) 0.0773(18) Uani d . 1
C C2 0.6055(6) 0.5122(6) 0.7212(3) 0.089(2) Uani d . 1
C C3 0.5350(6) 0.6030(5) 0.7832(3) 0.090(2) Uani d . 1
H H3A 0.5824 0.5854 0.8089 0.109 Uiso calc R 1
H H3B 0.4722 0.5824 0.7936 0.109 Uiso calc R 1
C C4 0.5336(5) 0.6947(5) 0.7789(3) 0.088(2) Uani d . 1
H H4A 0.5026 0.7183 0.8096 0.106 Uiso calc R 1
H H4B 0.599 0.7157 0.7769 0.106 Uiso calc R 1
C C5 0.3769(4) 0.7059(5) 0.7378(2) 0.0756(18) Uani d . 1
H H5A 0.3498 0.7533 0.7556 0.091 Uiso calc R 1
H H5B 0.3653 0.6578 0.7595 0.091 Uiso calc R 1
C C6 0.3301(5) 0.6952(5) 0.6867(3) 0.0782(18) Uani d . 1
H H6A 0.2626 0.6815 0.6918 0.094 Uiso calc R 1
H H6B 0.3337 0.746 0.6668 0.094 Uiso calc R 1
C C7 0.5050(5) 0.8008(5) 0.7152(3) 0.085(2) Uani d . 1
H H7A 0.514 0.8343 0.7465 0.102 Uiso calc R 1
H H7B 0.4525 0.8243 0.6949 0.102 Uiso calc R 1
C C8 0.5945(5) 0.8017(4) 0.6833(3) 0.084(2) Uani d . 1
H H8A 0.6052 0.8561 0.6687 0.101 Uiso calc R 1
H H8B 0.6495 0.7873 0.705 0.101 Uiso calc R 1
C C9 0.4628(4) 0.6876(4) 0.5202(3) 0.0733(17) Uani d . 1
C C10 0.3885(5) 0.7492(5) 0.5363(3) 0.081(2) Uani d . 1
C C11 0.2258(5) 0.7414(5) 0.5623(3) 0.100(2) Uani d . 1
H H11A 0.2072 0.7625 0.528 0.121 Uiso calc R 1
H H11B 0.228 0.7869 0.587 0.121 Uiso calc R 1
C C12 0.1561(5) 0.6799(6) 0.5801(4) 0.107(3) Uani d . 1
H H12A 0.0932 0.7045 0.5824 0.161 Uiso calc R 1
H H12B 0.1748 0.6598 0.6142 0.161 Uiso calc R 1
H H12C 0.1544 0.6352 0.5555 0.161 Uiso calc R 1
C C13 0.4060(10) 0.8864(6) 0.5616(5) 0.145(4) Uani d . 1
H H13A 0.405 0.8946 0.5237 0.175 Uiso calc R 1
H H13B 0.3416 0.8979 0.5747 0.175 Uiso calc R 1
C C14 0.4668(11) 0.9410(8) 0.5827(8) 0.211(8) Uani d . 1
H H14A 0.4468 0.9956 0.5733 0.317 Uiso calc R 1
H H14B 0.5308 0.9313 0.5696 0.317 Uiso calc R 1
H H14C 0.4664 0.9354 0.6204 0.317 Uiso calc R 1
C C15 0.6083(4) 0.5367(4) 0.5825(3) 0.0667(16) Uani d . 1
C C16 0.5673(4) 0.5878(4) 0.5432(2) 0.0663(16) Uani d . 1
C C17 0.6808(6) 0.4294(5) 0.6533(4) 0.096(2) Uani d . 1
H H17 0.7009 0.3912 0.6783 0.115 Uiso calc R 1
C C18 0.7038(5) 0.4207(4) 0.6045(4) 0.099(3) Uani d . 1
H H18 0.744 0.3774 0.5948 0.119 Uiso calc R 1
C C19 0.6708(5) 0.4735(4) 0.5662(3) 0.083(2) Uani d . 1
C C20 0.6942(5) 0.4650(5) 0.5126(4) 0.097(2) Uani d . 1
H H20 0.7365 0.4235 0.5023 0.116 Uiso calc R 1
C C21 0.6587(5) 0.5133(5) 0.4773(3) 0.091(2) Uani d . 1
H H21 0.6777 0.5076 0.4423 0.109 Uiso calc R 1
C C22 0.5912(5) 0.5748(4) 0.4909(3) 0.0793(19) Uani d . 1
C C23 0.5473(5) 0.6220(5) 0.4538(3) 0.087(2) Uani d . 1
H H23 0.5624 0.6143 0.4184 0.105 Uiso calc R 1
C C24 0.4832(5) 0.6790(5) 0.4672(3) 0.083(2) Uani d . 1
H H24 0.4533 0.7118 0.442 0.099 Uiso calc R 1
O O1 0.2518(6) 0.3662(4) 0.7218(3) 0.132(2) Uani d . 1
O O2 0.3490(6) 0.4692(4) 0.7325(3) 0.155(3) Uani d . 1
O O3 0.3851(9) 0.3810(8) 0.6723(3) 0.229(6) Uani d . 1
O O4 0.2604(6) 0.4672(5) 0.6607(3) 0.155(3) Uani d . 1
O O5 0.7883(6) 0.6157(6) 0.6525(3) 0.185(4) Uani d . 1
O O6 0.7609(5) 0.6826(6) 0.5753(3) 0.176(4) Uani d . 1
O O7 0.8571(11) 0.7340(5) 0.6342(3) 0.239(7) Uani d . 1
O O8 0.9110(8) 0.6377(7) 0.5957(5) 0.235(6) Uani d . 1
O O9 0.3156(3) 0.7038(3) 0.55923(17) 0.0819(13) Uani d . 1
O O10 0.4268(4) 0.8049(3) 0.5714(2) 0.0931(14) Uani d . 1
Cl Cl1 0.30966(14) 0.42004(11) 0.69472(7) 0.0820(5) Uani d . 1
Cl Cl2 0.82578(12) 0.66199(12) 0.61327(7) 0.0840(6) Uani d . 1
Cu Cu1 0.52275(5) 0.64203(5) 0.67161(3) 0.0631(3) Uani d . 1
N N1 0.5886(3) 0.5476(3) 0.6334(2) 0.0653(12) Uani d . 1
N N2 0.5600(4) 0.5739(4) 0.7319(2) 0.0773(15) Uani d . 1
N N3 0.4799(4) 0.7174(4) 0.7308(2) 0.0739(14) Uani d . 1
N N4 0.3779(3) 0.6302(3) 0.6584(2) 0.0654(13) Uani d . 1
H H4C 0.3653 0.6342 0.6236 0.078 Uiso calc R 1
H H4D 0.3571 0.5808 0.6698 0.078 Uiso calc R 1
N N5 0.5829(4) 0.7423(3) 0.6412(2) 0.0721(14) Uani d . 1
H H5C 0.6408 0.7299 0.6271 0.087 Uiso calc R 1
H H5D 0.545 0.7631 0.6157 0.087 Uiso calc R 1
N N6 0.5035(4) 0.6447(3) 0.5569(2) 0.0648(13) Uani d . 1
H H2 0.628(4) 0.476(4) 0.743(3) 0.07(2) Uiso d . 1
H H10 0.363(5) 0.777(4) 0.511(3) 0.08(2) Uiso d . 1

loop_
_atom_site_aniso_label
_atom_site_aniso_U_11
_atom_site_aniso_U_22
_atom_site_aniso_U_33
_atom_site_aniso_U_12
_atom_site_aniso_U_13
_atom_site_aniso_U_23
C1 0.063(4) 0.063(4) 0.105(6) 0.005(3) -0.001(4) 0.011(4)
C2 0.084(5) 0.085(6) 0.097(6) -0.004(4) -0.004(4) 0.024(5)
C3 0.095(5) 0.106(6) 0.070(4) 0.016(4) -0.006(4) 0.016(4)
C4 0.085(5) 0.108(6) 0.071(4) 0.017(4) -0.010(4) -0.007(4)
C5 0.066(4) 0.095(5) 0.067(4) 0.011(3) 0.009(3) -0.006(3)
C6 0.066(4) 0.089(5) 0.080(4) 0.006(4) 0.003(3) 0.001(4)
C7 0.095(5) 0.077(5) 0.083(5) 0.010(4) -0.011(4) -0.018(4)
C8 0.079(4) 0.075(5) 0.098(5) -0.007(4) -0.009(4) -0.009(4)
C9 0.070(4) 0.077(4) 0.073(4) -0.008(3) 0.006(3) 0.003(4)
C10 0.076(4) 0.085(5) 0.083(5) 0.013(4) -0.003(4) 0.013(4)
C11 0.076(5) 0.107(6) 0.118(6) 0.025(4) 0.007(4) 0.021(5)
C12 0.069(4) 0.122(7) 0.132(7) 0.005(5) 0.003(5) -0.006(6)
C13 0.189(12) 0.069(6) 0.179(10) 0.018(7) -0.042(9) 0.015(7)
C14 0.192(13) 0.109(10) 0.33(2) -0.023(9) -0.066(14) 0.049(12)
C15 0.051(3) 0.054(4) 0.096(5) -0.003(3) 0.006(3) -0.008(3)
C16 0.059(3) 0.065(4) 0.075(4) -0.006(3) 0.005(3) -0.013(3)
C17 0.105(6) 0.071(5) 0.112(6) 0.018(4) 0.009(5) -0.001(5)
C18 0.078(5) 0.060(5) 0.160(9) 0.021(4) -0.007(5) -0.011(5)
C19 0.066(4) 0.069(4) 0.113(6) -0.003(3) 0.003(4) -0.020(4)
C20 0.087(5) 0.078(5) 0.126(7) 0.006(4) 0.022(5) -0.041(5)
C21 0.076(4) 0.104(6) 0.093(5) -0.016(4) 0.018(4) -0.028(5)
C22 0.065(4) 0.094(5) 0.080(5) -0.012(4) 0.012(4) -0.019(4)
C23 0.075(4) 0.112(6) 0.075(5) -0.033(4) 0.021(4) -0.018(5)
C24 0.076(4) 0.103(5) 0.070(4) -0.013(4) 0.004(4) 0.009(4)
O1 0.169(6) 0.092(4) 0.134(5) -0.038(4) 0.036(4) 0.016(4)
O2 0.192(7) 0.113(5) 0.161(6) -0.054(5) -0.059(5) 0.012(5)
O3 0.230(11) 0.331(14) 0.126(6) 0.134(10) 0.080(6) 0.052(7)
O4 0.161(6) 0.137(6) 0.166(6) -0.010(5) -0.072(5) 0.056(5)
O5 0.178(7) 0.261(9) 0.116(5) -0.134(7) -0.059(5) 0.088(6)
O6 0.101(4) 0.321(11) 0.107(4) -0.030(6) -0.015(4) 0.085(6)
O7 0.446(19) 0.138(7) 0.132(6) -0.105(9) -0.090(9) 0.024(6)
O8 0.195(9) 0.278(13) 0.232(10) 0.127(9) 0.085(9) 0.083(10)
O9 0.070(3) 0.092(3) 0.084(3) 0.012(2) 0.009(2) 0.013(3)
O10 0.104(3) 0.069(3) 0.106(4) 0.007(3) -0.023(3) -0.002(3)
Cl1 0.1012(13) 0.0670(11) 0.0779(11) -0.0026(9) 0.0058(10) 0.0090(9)
Cl2 0.0669(10) 0.0998(14) 0.0853(12) -0.0182(9) -0.0058(9) 0.0140(10)
Cu1 0.0602(5) 0.0609(5) 0.0682(5) 0.0034(3) 0.0013(3) 0.0005(3)
N1 0.055(3) 0.058(3) 0.083(3) -0.002(2) 0.004(3) 0.005(3)
N2 0.075(3) 0.077(4) 0.081(4) 0.006(3) 0.005(3) 0.013(3)
N3 0.071(3) 0.082(4) 0.069(3) 0.009(3) -0.004(3) -0.005(3)
N4 0.068(3) 0.056(3) 0.072(3) 0.003(2) 0.010(2) 0.002(2)
N5 0.065(3) 0.066(3) 0.085(4) -0.003(3) 0.002(3) -0.005(3)
N6 0.065(3) 0.063(3) 0.065(3) -0.004(2) 0.005(2) -0.001(3)

loop_
_atom_type_symbol
_atom_type_description
_atom_type_scat_dispersion_real
_atom_type_scat_dispersion_imag
_atom_type_scat_source
C C 0.0033 0.0016 'International Tables Vol C Tables 4.2.6.8 and 6.1.1.4'
H H 0 0 'International Tables Vol C Tables 4.2.6.8 and 6.1.1.4'
O O 0.0106 0.006 'International Tables Vol C Tables 4.2.6.8 and 6.1.1.4'
Cl Cl 0.1484 0.1585 'International Tables Vol C Tables 4.2.6.8 and 6.1.1.4'
N N 0.0061 0.0033 'International Tables Vol C Tables 4.2.6.8 and 6.1.1.4'
Cu Cu 0.3201 1.2651 'International Tables Vol C Tables 4.2.6.8 and 6.1.1.4'

loop_
_geom_angle_atom_site_label_1
_geom_angle_atom_site_label_2
_geom_angle_atom_site_label_3
_geom_angle
_geom_angle_publ_flag
N1 C1 C17 122.8(8) ?
N1 C1 C2 116.4(7) ?
C17 C1 C2 120.8(8) ?
N2 C2 C1 117.9(8) ?
N2 C2 H2 127(4) ?
C1 C2 H2 115(4) ?
N2 C3 C4 105.5(6) ?
N2 C3 H3A 110.6 ?
C4 C3 H3A 110.6 ?
N2 C3 H3B 110.6 ?
C4 C3 H3B 110.6 ?
H3A C3 H3B 108.8 ?
N3 C4 C3 108.4(6) ?
N3 C4 H4A 110 ?
C3 C4 H4A 110 ?
N3 C4 H4B 110 ?
C3 C4 H4B 110 ?
H4A C4 H4B 108.4 ?
N3 C5 C6 110.2(5) ?
N3 C5 H5A 109.6 ?
C6 C5 H5A 109.6 ?
N3 C5 H5B 109.6 ?
C6 C5 H5B 109.6 ?
H5A C5 H5B 108.1 ?
N4 C6 C5 109.0(5) ?
N4 C6 H6A 109.9 ?
C5 C6 H6A 109.9 ?
N4 C6 H6B 109.9 ?
C5 C6 H6B 109.9 ?
H6A C6 H6B 108.3 ?
N3 C7 C8 110.9(6) ?
N3 C7 H7A 109.5 ?
C8 C7 H7A 109.5 ?
N3 C7 H7B 109.5 ?
C8 C7 H7B 109.5 ?
H7A C7 H7B 108.1 ?
N5 C8 C7 107.7(6) ?
N5 C8 H8A 110.2 ?
C7 C8 H8A 110.2 ?
N5 C8 H8B 110.2 ?
C7 C8 H8B 110.2 ?
H8A C8 H8B 108.5 ?
N6 C9 C24 123.9(7) ?
N6 C9 C10 117.8(6) ?
C24 C9 C10 118.3(7) ?
O10 C10 O9 111.1(6) ?
O10 C10 C9 110.6(6) ?
O9 C10 C9 105.1(6) ?
O10 C10 H10 107(4) ?
O9 C10 H10 107(4) ?
C9 C10 H10 116(4) ?
O9 C11 C12 108.0(6) ?
O9 C11 H11A 110.1 ?
C12 C11 H11A 110.1 ?
O9 C11 H11B 110.1 ?
C12 C11 H11B 110.1 ?
H11A C11 H11B 108.4 ?
C11 C12 H12A 109.5 ?
C11 C12 H12B 109.5 ?
H12A C12 H12B 109.5 ?
C11 C12 H12C 109.5 ?
H12A C12 H12C 109.5 ?
H12B C12 H12C 109.5 ?
C14 C13 O10 115.8(10) ?
C14 C13 H13A 108.3 ?
O10 C13 H13A 108.3 ?
C14 C13 H13B 108.3 ?
O10 C13 H13B 108.3 ?
H13A C13 H13B 107.4 ?
C13 C14 H14A 109.5 ?
C13 C14 H14B 109.5 ?
H14A C14 H14B 109.5 ?
C13 C14 H14C 109.5 ?
H14A C14 H14C 109.5 ?
H14B C14 H14C 109.5 ?
N1 C15 C19 120.5(6) ?
N1 C15 C16 121.5(5) ?
C19 C15 C16 118.0(6) ?
N6 C16 C22 121.1(6) ?
N6 C16 C15 119.5(6) ?
C22 C16 C15 119.3(6) ?
C18 C17 C1 118.8(8) ?
C18 C17 H17 120.6 ?
C1 C17 H17 120.6 ?
C17 C18 C19 121.9(7) ?
C17 C18 H18 119 ?
C19 C18 H18 119 ?
C18 C19 C20 123.1(8) ?
C18 C19 C15 117.0(7) ?
C20 C19 C15 119.9(7) ?
C21 C20 C19 121.6(7) ?
C21 C20 H20 119.2 ?
C19 C20 H20 119.2 ?
C20 C21 C22 121.0(7) ?
C20 C21 H21 119.5 ?
C22 C21 H21 119.5 ?
C23 C22 C16 118.1(6) ?
C23 C22 C21 121.8(7) ?
C16 C22 C21 120.1(7) ?
C24 C23 C22 121.2(7) ?
C24 C23 H23 119.4 ?
C22 C23 H23 119.4 ?
C23 C24 C9 117.1(7) ?
C23 C24 H24 121.4 ?
C9 C24 H24 121.4 ?
C10 O9 C11 116.4(6) ?
C10 O10 C13 115.7(7) ?
O4 Cl1 O3 113.1(5) ?
O4 Cl1 O2 108.7(5) ?
O3 Cl1 O2 105.2(8) ?
O4 Cl1 O1 113.0(5) ?
O3 Cl1 O1 111.3(7) ?
O2 Cl1 O1 104.8(4) ?
O8 Cl2 O5 115.2(7) ?
O8 Cl2 O7 95.9(9) ?
O5 Cl2 O7 108.4(6) ?
O8 Cl2 O6 115.1(6) ?
O5 Cl2 O6 113.9(4) ?
O7 Cl2 O6 106.0(7) ?
N2 Cu1 N5 131.1(2) yes
N2 Cu1 N3 80.9(2) yes
N5 Cu1 N3 85.0(2) yes
N2 Cu1 N1 80.0(2) yes
N5 Cu1 N1 104.3(2) yes
N3 Cu1 N1 160.3(2) yes
N2 Cu1 N4 109.5(2) yes
N5 Cu1 N4 115.2(2) yes
N3 Cu1 N4 83.8(2) yes
N1 Cu1 N4 106.90(19) yes
C1 N1 C15 118.7(5) ?
C1 N1 Cu1 109.9(4) ?
C15 N1 Cu1 130.9(4) ?
C2 N2 C3 127.0(7) ?
C2 N2 Cu1 115.5(6) ?
C3 N2 Cu1 117.4(5) ?
C5 N3 C7 112.8(5) ?
C5 N3 C4 111.3(5) ?
C7 N3 C4 109.7(6) ?
C5 N3 Cu1 107.5(4) ?
C7 N3 Cu1 107.1(4) ?
C4 N3 Cu1 108.3(4) ?
C6 N4 Cu1 107.5(4) ?
C6 N4 H4C 110.2 ?
Cu1 N4 H4C 110.2 ?
C6 N4 H4D 110.2 ?
Cu1 N4 H4D 110.2 ?
H4C N4 H4D 108.5 ?
C8 N5 Cu1 108.0(4) ?
C8 N5 H5C 110.1 ?
Cu1 N5 H5C 110.1 ?
C8 N5 H5D 110.1 ?
Cu1 N5 H5D 110.1 ?
H5C N5 H5D 108.4 ?
C9 N6 C16 118.6(6) ?

loop_
_geom_bond_atom_site_label_1
_geom_bond_atom_site_label_2
_geom_bond_distance
C1 N1 1.340(8)
C1 C17 1.408(10)
C1 C2 1.438(10)
C2 N2 1.240(10)
C2 H2 0.89(7)
C3 N2 1.457(9)
C3 C4 1.528(12)
C3 H3A 0.99
C3 H3B 0.99
C4 N3 1.506(8)
C4 H4A 0.99
C4 H4B 0.99
C5 N3 1.480(8)
C5 C6 1.489(9)
C5 H5A 0.99
C5 H5B 0.99
C6 N4 1.471(8)
C6 H6A 0.99
C6 H6B 0.99
C7 N3 1.486(10)
C7 C8 1.512(10)
C7 H7A 0.99
C7 H7B 0.99
C8 N5 1.479(9)
C8 H8A 0.99
C8 H8B 0.99
C9 N6 1.320(8)
C9 C24 1.409(10)
C9 C10 1.525(10)
C10 O10 1.407(9)
C10 O9 1.408(9)
C10 H10 0.89(7)
C11 O9 1.418(8)
C11 C12 1.492(12)
C11 H11A 0.99
C11 H11B 0.99
C12 H12A 0.98
C12 H12B 0.98
C12 H12C 0.98
C13 C14 1.364(16)
C13 O10 1.408(10)
C13 H13A 0.99
C13 H13B 0.99
C14 H14A 0.98
C14 H14B 0.98
C14 H14C 0.98
C15 N1 1.360(8)
C15 C19 1.437(9)
C15 C16 1.445(9)
C16 N6 1.356(8)
C16 C22 1.411(9)
C17 C18 1.311(11)
C17 H17 0.95
C18 C19 1.404(11)
C18 H18 0.95
C19 C20 1.434(11)
C20 C21 1.316(11)
C20 H20 0.95
C21 C22 1.442(10)
C21 H21 0.95
C22 C23 1.387(11)
C23 C24 1.355(11)
C23 H23 0.95
C24 H24 0.95
O1 Cl1 1.401(6)
O2 Cl1 1.390(7)
O3 Cl1 1.376(9)
O4 Cl1 1.369(6)
O5 Cl2 1.379(6)
O6 Cl2 1.388(7)
O7 Cl2 1.386(8)
O8 Cl2 1.350(9)
Cu1 N2 1.999(6)
Cu1 N5 2.028(5)
Cu1 N3 2.069(5)
Cu1 N1 2.074(5)
Cu1 N4 2.086(5)
N4 H4C 0.92
N4 H4D 0.92
N5 H5C 0.92
N5 H5D 0.92

loop_
_geom_hbond_atom_site_label_D
_geom_hbond_atom_site_label_H
_geom_hbond_atom_site_label_A
_geom_hbond_site_symmetry_A
_geom_hbond_distance_DH
_geom_hbond_distance_HA
_geom_hbond_distance_DA
_geom_hbond_angle_DHA
_geom_hbond_publ_flag
N4 H4C O9 . 0.92 2.15 2.977(7) 150 yes
N4 H4C N6 . 0.92 2.61 3.182(7) 120 yes
N5 H5D O10 . 0.92 2.14 3.037(8) 164 yes
N5 H5D N6 . 0.92 2.56 2.942(7) 106 yes
C4 H4A O7 6_557 0.99 2.53 3.424(15) 150 yes
C5 H5A O1 7_665 0.99 2.52 3.251(10) 131 yes
C23 H23 O3 5_666 0.95 2.46 3.403(11) 169 yes
C24 H24 O7 3_466 0.95 2.56 3.488(13) 166 yes

loop_
_geom_torsion_atom_site_label_1
_geom_torsion_atom_site_label_2
_geom_torsion_atom_site_label_3
_geom_torsion_atom_site_label_4
_geom_torsion
N1 C1 C2 N2 -3.9(10)
C17 C1 C2 N2 177.0(7)
N2 C3 C4 N3 46.2(7)
N3 C5 C6 N4 53.2(8)
N3 C7 C8 N5 51.2(8)
N6 C9 C10 O10 57.6(8)
C24 C9 C10 O10 -123.2(7)
N6 C9 C10 O9 -62.4(8)
C24 C9 C10 O9 116.8(7)
N1 C15 C16 N6 -4.0(8)
C19 C15 C16 N6 175.8(5)
N1 C15 C16 C22 179.0(5)
C19 C15 C16 C22 -1.1(8)
N1 C1 C17 C18 6.3(12)
C2 C1 C17 C18 -174.7(7)
C1 C17 C18 C19 -3.7(13)
C17 C18 C19 C20 -179.5(8)
C17 C18 C19 C15 -1.6(11)
N1 C15 C19 C18 4.8(9)
C16 C15 C19 C18 -175.1(6)
N1 C15 C19 C20 -177.2(6)
C16 C15 C19 C20 2.9(9)
C18 C19 C20 C21 176.8(7)
C15 C19 C20 C21 -1.0(11)
C19 C20 C21 C22 -2.7(12)
N6 C16 C22 C23 0.0(9)
C15 C16 C22 C23 176.9(6)
N6 C16 C22 C21 -179.4(6)
C15 C16 C22 C21 -2.5(9)
C20 C21 C22 C23 -174.8(7)
C20 C21 C22 C16 4.5(10)
C16 C22 C23 C24 -0.1(10)
C21 C22 C23 C24 179.3(7)
C22 C23 C24 C9 -0.4(11)
N6 C9 C24 C23 1.2(11)
C10 C9 C24 C23 -177.9(6)
O10 C10 O9 C11 80.3(8)
C9 C10 O9 C11 -160.0(6)
C12 C11 O9 C10 171.5(7)
O9 C10 O10 C13 -109.5(9)
C9 C10 O10 C13 134.1(8)
C14 C13 O10 C10 -157.8(13)
C17 C1 N1 C15 -3.1(9)
C2 C1 N1 C15 177.9(6)
C17 C1 N1 Cu1 -175.3(6)
C2 C1 N1 Cu1 5.7(7)
C19 C15 N1 C1 -2.5(8)
C16 C15 N1 C1 177.4(5)
C19 C15 N1 Cu1 167.8(4)
C16 C15 N1 Cu1 -12.3(8)
N2 Cu1 N1 C1 -4.4(4)
N5 Cu1 N1 C1 125.6(4)
N3 Cu1 N1 C1 8.9(8)
N4 Cu1 N1 C1 -112.0(4)
N2 Cu1 N1 C15 -175.4(5)
N5 Cu1 N1 C15 -45.3(6)
N3 Cu1 N1 C15 -162.0(6)
N4 Cu1 N1 C15 77.1(5)
C1 C2 N2 C3 -177.4(7)
C1 C2 N2 Cu1 -0.3(9)
C4 C3 N2 C2 148.1(7)
C4 C3 N2 Cu1 -29.0(7)
N5 Cu1 N2 C2 -97.7(6)
N3 Cu1 N2 C2 -172.9(6)
N1 Cu1 N2 C2 2.6(5)
N4 Cu1 N2 C2 107.1(6)
N5 Cu1 N2 C3 79.8(6)
N3 Cu1 N2 C3 4.6(5)
N1 Cu1 N2 C3 -179.9(5)
N4 Cu1 N2 C3 -75.4(6)
C6 C5 N3 C7 79.5(7)
C6 C5 N3 C4 -156.7(6)
C6 C5 N3 Cu1 -38.3(7)
C8 C7 N3 C5 -151.0(6)
C8 C7 N3 C4 84.3(7)
C8 C7 N3 Cu1 -33.0(7)
C3 C4 N3 C5 74.3(7)
C3 C4 N3 C7 -160.2(6)
C3 C4 N3 Cu1 -43.6(6)
N2 Cu1 N3 C5 -98.5(5)
N5 Cu1 N3 C5 128.5(5)
N1 Cu1 N3 C5 -111.8(6)
N4 Cu1 N3 C5 12.5(4)
N2 Cu1 N3 C7 140.0(4)
N5 Cu1 N3 C7 7.1(5)
N1 Cu1 N3 C7 126.7(6)
N4 Cu1 N3 C7 -109.0(4)
N2 Cu1 N3 C4 21.9(5)
N5 Cu1 N3 C4 -111.1(5)
N1 Cu1 N3 C4 8.6(9)
N4 Cu1 N3 C4 132.8(5)
C5 C6 N4 Cu1 -39.9(6)
N2 Cu1 N4 C6 93.0(4)
N5 Cu1 N4 C6 -66.5(4)
N3 Cu1 N4 C6 15.0(4)
N1 Cu1 N4 C6 178.1(4)
C7 C8 N5 Cu1 -42.9(6)
N2 Cu1 N5 C8 -53.3(5)
N3 Cu1 N5 C8 20.1(4)
N1 Cu1 N5 C8 -142.3(4)
N4 Cu1 N5 C8 100.8(4)
C24 C9 N6 C16 -1.3(10)
C10 C9 N6 C16 177.8(6)
C22 C16 N6 C9 0.7(9)
C15 C16 N6 C9 -176.2(5)
